data_7056166
loop_
_publ_author_name
'Yedukondalu, Nalli'
'Thakur, Vandana'
'Mohmmed, Asif'
'Gupta, Vivek'
'Ali, Asif'

_publ_section_title
;
 POCl3-mediated Cyclization of (+)-S-Mahanimbine Led to the Divergent
 Synthesis of Natural Product Derivatives with Antiplasmodial Activity.
;
_journal_name_full 'New J. Chem.'
_journal_paper_doi 10.1039/C7NJ00487G
_journal_year 2017
_chemical_formula_moiety 'C26 H29 N O'
_chemical_formula_sum 'C26 H29 N O'
_chemical_formula_weight 371.50
_chemical_name_systematic
2,2,6,6,13-pentamethyl-3-methylene-2,2a,2a1,3,4,5,5a,6-octahydroindolo[3,2,1-de]pyrano[5,4,3,2-lmn]-phenanthridine
_space_group_IT_number 4
_symmetry_cell_setting monoclinic
_symmetry_space_group_name_Hall 'P 2yb'
_symmetry_space_group_name_H-M 'P 1 21 1'
_atom_sites_solution_hydrogens geom
_atom_sites_solution_primary direct
_atom_sites_solution_secondary difmap
_audit_creation_method SHELXL-97
_audit_update_record
;
2015-11-05 deposited with the CCDC.
2017-05-08 downloaded from the CCDC.
;
_cell_angle_alpha 90.00
_cell_angle_beta 109.805(9)
_cell_angle_gamma 90.00
_cell_formula_units_Z 4
_cell_length_a 11.5077(10)
_cell_length_b 12.2620(7)
_cell_length_c 15.7286(11)
_cell_measurement_reflns_used 2341
_cell_measurement_temperature 293(2)
_cell_measurement_theta_max 26.7880
_cell_measurement_theta_min 3.8920
_cell_volume 2088.1(3)
_computing_structure_refinement 'SHELXL-97 (Sheldrick, 1997)'
_diffrn_ambient_temperature 293(2)
_diffrn_detector_area_resol_mean 16.1049
_diffrn_measured_fraction_theta_full 0.996
_diffrn_measured_fraction_theta_max 0.996
_diffrn_measurement_device_type 'Xcalibur, Sapphire3'
_diffrn_measurement_method 'Omega Scan'
_diffrn_radiation_monochromator graphite
_diffrn_radiation_source 'fine-focus sealed tube'
_diffrn_radiation_type MoK\a
_diffrn_radiation_wavelength 0.71073
_diffrn_reflns_av_R_equivalents 0.0347
_diffrn_reflns_av_sigmaI/netI 0.0591
_diffrn_reflns_limit_h_max 13
_diffrn_reflns_limit_h_min -12
_diffrn_reflns_limit_k_max 14
_diffrn_reflns_limit_k_min -13
_diffrn_reflns_limit_l_max 18
_diffrn_reflns_limit_l_min -17
_diffrn_reflns_number 7542
_diffrn_reflns_theta_full 25.00
_diffrn_reflns_theta_max 25.00
_diffrn_reflns_theta_min 3.60
_diffrn_standards_decay_% 0
_diffrn_standards_interval_count 0
_diffrn_standards_interval_time 0
_diffrn_standards_number 0
_exptl_absorpt_coefficient_mu 0.071
_exptl_absorpt_correction_T_max 1.00000
_exptl_absorpt_correction_T_min 0.93437
_exptl_absorpt_correction_type multi-scan
_exptl_absorpt_process_details
;
CrysAlisPro, Agilent Technologies,
Version 1.171.36.28 (release 01-02-2013 CrysAlis171 .NET)
(compiled Feb  1 2013,16:14:44)
Empirical absorption correction using spherical harmonics,
 implemented in SCALE3 ABSPACK scaling algorithm.
;
_exptl_crystal_colour WHITE
_exptl_crystal_density_diffrn 1.182
_exptl_crystal_density_meas 1.18
_exptl_crystal_density_method 'not measured'
_exptl_crystal_description BLOCK
_exptl_crystal_F_000 800
_exptl_crystal_size_max 0.30
_exptl_crystal_size_mid 0.20
_exptl_crystal_size_min 0.20
_refine_diff_density_max 0.136
_refine_diff_density_min -0.142
_refine_diff_density_rms 0.029
_refine_ls_abs_structure_details 'Flack H D (1983), Acta Cryst. A39, 876-881'
_refine_ls_abs_structure_Flack 0.6(17)
_refine_ls_extinction_method none
_refine_ls_goodness_of_fit_ref 1.031
_refine_ls_hydrogen_treatment constr
_refine_ls_matrix_type full
_refine_ls_number_parameters 515
_refine_ls_number_reflns 3844
_refine_ls_number_restraints 1
_refine_ls_restrained_S_all 1.031
_refine_ls_R_factor_all 0.0820
_refine_ls_R_factor_gt 0.0463
_refine_ls_shift/su_max 0.039
_refine_ls_shift/su_mean 0.002
_refine_ls_structure_factor_coef Fsqd
_refine_ls_weighting_details 'calc w=1/[\s^2^(Fo^2^)+(0.0312P)^2^+0.0000P] where P=(Fo^2^+2Fc^2^)/3'
_refine_ls_weighting_scheme calc
_refine_ls_wR_factor_gt 0.0787
_refine_ls_wR_factor_ref 0.0911
_reflns_number_gt 2582
_reflns_number_total 3844
_reflns_threshold_expression >2sigma(I)
_cod_data_source_file c7nj00487g2.cif
_cod_data_source_block asif35re
_cod_depositor_comments
;
The following automatic conversions were performed:

'_symmetry_cell_setting' value 'MONOCLINIC' changed to 'monoclinic'
according to
/home/data/users/saulius/crontab/automatic-downloads/rss-feeds/RSC/lib/dictionaries/cif_core.dic
dictionary named 'cif_core.dic' version 2.4.2 from 2011-04-26.

Automatic conversion script
Id: cif_fix_values 4973 2017-02-22 13:04:09Z antanas 
;
_cod_original_sg_symbol_H-M 'p 21'
_cod_database_code 7056166

loop_
_symmetry_equiv_pos_as_xyz
'x, y, z'
'-x, y+1/2, -z'

loop_
_atom_site_label
_atom_site_type_symbol
_atom_site_fract_x
_atom_site_fract_y
_atom_site_fract_z
_atom_site_U_iso_or_equiv
_atom_site_adp_type
_atom_site_occupancy
_atom_site_symmetry_multiplicity
_atom_site_calc_flag
_atom_site_refinement_flags
O2 O 0.3398(2) 0.39568(18) 0.12303(14) 0.0551(6) Uani 1 1 d .
N2 N 0.7225(3) 0.3886(2) 0.05854(17) 0.0484(7) Uani 1 1 d .
C21 C 0.5220(3) 0.3964(2) 0.08089(19) 0.0397(8) Uani 1 1 d .
C22 C 0.4523(3) 0.3525(3) 0.1287(2) 0.0455(9) Uani 1 1 d .
C23 C 0.4958(4) 0.2659(3) 0.1896(2) 0.0466(9) Uani 1 1 d .
C23A C 0.4160(4) 0.2248(3) 0.2419(2) 0.0707(12) Uani 1 1 d .
H23A H 0.4584 0.1674 0.2818 0.106 Uiso 1 1 calc R
H23B H 0.3396 0.1975 0.2004 0.106 Uiso 1 1 calc R
H23C H 0.3994 0.2835 0.2765 0.106 Uiso 1 1 calc R
C24 C 0.6102(4) 0.2224(3) 0.2010(2) 0.0513(10) Uani 1 1 d .
H24 H 0.6385 0.1639 0.2402 0.062 Uiso 1 1 calc R
C24A C 0.6846(3) 0.2643(2) 0.1551(2) 0.0417(9) Uani 1 1 d .
C24B C 0.8060(3) 0.2440(3) 0.1511(2) 0.0480(9) Uani 1 1 d .
C25 C 0.8978(4) 0.1692(3) 0.1927(2) 0.0639(11) Uani 1 1 d .
H25 H 0.8861 0.1191 0.2334 0.077 Uiso 1 1 calc R
C26 C 1.0059(4) 0.1689(4) 0.1739(3) 0.0795(13) Uani 1 1 d .
H26 H 1.0680 0.1193 0.2026 0.095 Uiso 1 1 calc R
C27 C 1.0221(4) 0.2417(3) 0.1128(3) 0.0753(12) Uani 1 1 d .
H27 H 1.0949 0.2392 0.0997 0.090 Uiso 1 1 calc R
C28 C 0.9339(4) 0.3188(3) 0.0700(3) 0.0623(11) Uani 1 1 d .
H28 H 0.9469 0.3677 0.0289 0.075 Uiso 1 1 calc R
C28A C 0.8255(4) 0.3209(3) 0.0901(2) 0.0492(9) Uani 1 1 d .
C28B C 0.6381(3) 0.3509(2) 0.0961(2) 0.0417(8) Uani 1 1 d .
C22' C 0.2891(3) 0.4807(3) 0.0553(2) 0.0537(10) Uani 1 1 d .
C22A C 0.2276(3) 0.4220(3) -0.0337(2) 0.0709(12) Uani 1 1 d .
H22A H 0.2861 0.3741 -0.0458 0.106 Uiso 1 1 calc R
H22B H 0.1990 0.4746 -0.0816 0.106 Uiso 1 1 calc R
H22C H 0.1589 0.3803 -0.0301 0.106 Uiso 1 1 calc R
C22B C 0.1907(4) 0.5382(3) 0.0836(3) 0.0795(13) Uani 1 1 d .
H22D H 0.1426 0.4850 0.1017 0.119 Uiso 1 1 calc R
H22E H 0.1379 0.5796 0.0336 0.119 Uiso 1 1 calc R
H22F H 0.2297 0.5863 0.1332 0.119 Uiso 1 1 calc R
C23' C 0.3924(3) 0.5582(3) 0.0517(2) 0.0483(9) Uani 1 1 d .
H23' H 0.3549 0.6140 0.0061 0.058 Uiso 1 1 calc R
C24' C 0.4848(3) 0.4929(2) 0.01974(19) 0.0412(8) Uani 1 1 d .
H24' H 0.4409 0.4663 -0.0415 0.049 Uiso 1 1 calc R
C25' C 0.5994(3) 0.5556(3) 0.0181(2) 0.0491(9) Uani 1 1 d .
H25' H 0.5709 0.6099 -0.0302 0.059 Uiso 1 1 calc R
C26' C 0.6600(3) 0.6179(3) 0.1056(2) 0.0582(10) Uani 1 1 d .
H26A H 0.7254 0.6640 0.0997 0.070 Uiso 1 1 calc R
H26B H 0.6962 0.5671 0.1547 0.070 Uiso 1 1 calc R
C27' C 0.5632(4) 0.6877(3) 0.1261(3) 0.0730(13) Uani 1 1 d .
H27A H 0.6017 0.7297 0.1807 0.088 Uiso 1 1 calc R
H27B H 0.5268 0.7383 0.0768 0.088 Uiso 1 1 calc R
C28' C 0.4646(4) 0.6158(3) 0.1382(3) 0.0570(10) Uani 1 1 d .
C29' C 0.4592(4) 0.5992(3) 0.2190(3) 0.0837(14) Uani 1 1 d .
H29A H 0.5166 0.6321 0.2690 0.100 Uiso 1 1 calc R
H29B H 0.3980 0.5546 0.2264 0.100 Uiso 1 1 calc R
C30' C 0.6918(3) 0.4803(3) -0.0062(2) 0.0530(10) Uani 1 1 d .
C30A C 0.6338(4) 0.4344(3) -0.1016(2) 0.0719(12) Uani 1 1 d .
H30A H 0.6898 0.3838 -0.1137 0.108 Uiso 1 1 calc R
H30B H 0.6169 0.4930 -0.1446 0.108 Uiso 1 1 calc R
H30C H 0.5581 0.3978 -0.1064 0.108 Uiso 1 1 calc R
C30B C 0.8073(4) 0.5454(3) -0.0020(3) 0.0757(13) Uani 1 1 d .
H30D H 0.8610 0.5513 0.0596 0.114 Uiso 1 1 calc R
H30E H 0.7835 0.6170 -0.0264 0.114 Uiso 1 1 calc R
H30F H 0.8499 0.5087 -0.0368 0.114 Uiso 1 1 calc R
O1 O 0.6688(2) 0.05355(19) 0.47431(16) 0.0651(7) Uani 1 1 d .
N1 N 1.0643(3) 0.0260(2) 0.43051(18) 0.0538(8) Uani 1 1 d .
C1 C 0.8680(3) 0.0524(3) 0.45647(19) 0.0439(9) Uani 1 1 d .
C2 C 0.7470(3) 0.0168(3) 0.4321(2) 0.0471(9) Uani 1 1 d .
C3 C 0.6991(3) -0.0619(3) 0.3643(2) 0.0462(9) Uani 1 1 d .
C3A C 0.5677(3) -0.0993(3) 0.3438(3) 0.0708(12) Uani 1 1 d .
H3A1 H 0.5453 -0.1478 0.2929 0.106 Uiso 1 1 calc R
H3A2 H 0.5136 -0.0373 0.3300 0.106 Uiso 1 1 calc R
H3A3 H 0.5604 -0.1368 0.3953 0.106 Uiso 1 1 calc R
C4 C 0.7726(3) -0.1030(3) 0.3190(2) 0.0489(9) Uani 1 1 d .
H4 H 0.7404 -0.1533 0.2727 0.059 Uiso 1 1 calc R
C4A C 0.8960(3) -0.0696(2) 0.3424(2) 0.0429(9) Uani 1 1 d .
C4B C 0.9966(3) -0.0918(3) 0.3099(2) 0.0474(9) Uani 1 1 d .
C5 C 1.0080(4) -0.1527(3) 0.2400(2) 0.0608(11) Uani 1 1 d .
H5 H 0.9412 -0.1932 0.2036 0.073 Uiso 1 1 calc R
C6 C 1.1178(5) -0.1541(4) 0.2235(3) 0.0785(14) Uani 1 1 d .
H6 H 1.1261 -0.1959 0.1766 0.094 Uiso 1 1 calc R
C7 C 1.2163(4) -0.0924(4) 0.2777(3) 0.0791(13) Uani 1 1 d .
H7 H 1.2897 -0.0932 0.2653 0.095 Uiso 1 1 calc R
C8 C 1.2104(4) -0.0303(3) 0.3487(3) 0.0698(12) Uani 1 1 d .
H8 H 1.2782 0.0095 0.3843 0.084 Uiso 1 1 calc R
C8A C 1.0992(4) -0.0292(3) 0.3656(2) 0.0525(10) Uani 1 1 d .
C8B C 0.9399(3) 0.0047(3) 0.4121(2) 0.0449(9) Uani 1 1 d .
C2' C 0.7115(4) 0.1459(3) 0.5348(3) 0.0698(12) Uani 1 1 d .
C20A C 0.6915(4) 0.2485(3) 0.4757(3) 0.0869(14) Uani 1 1 d .
H20A H 0.7290 0.2385 0.4303 0.130 Uiso 1 1 calc R
H20B H 0.7284 0.3101 0.5127 0.130 Uiso 1 1 calc R
H20C H 0.6046 0.2612 0.4472 0.130 Uiso 1 1 calc R
C20B C 0.6254(4) 0.1534(4) 0.5897(3) 0.1062(17) Uani 1 1 d .
H20D H 0.5413 0.1484 0.5500 0.159 Uiso 1 1 calc R
H20E H 0.6379 0.2218 0.6213 0.159 Uiso 1 1 calc R
H20F H 0.6427 0.0947 0.6326 0.159 Uiso 1 1 calc R
C3' C 0.8489(4) 0.1314(3) 0.5928(2) 0.0618(11) Uani 1 1 d .
H3' H 0.8733 0.1949 0.6328 0.074 Uiso 1 1 calc R
C4' C 0.9231(3) 0.1348(3) 0.5282(2) 0.0529(10) Uani 1 1 d .
H4' H 0.9107 0.2068 0.4995 0.063 Uiso 1 1 calc R
C5' C 1.0633(4) 0.1157(3) 0.5705(2) 0.0602(11) Uani 1 1 d .
H5' H 1.0974 0.1793 0.6085 0.072 Uiso 1 1 calc R
C6' C 1.0896(4) 0.0168(3) 0.6334(2) 0.0760(13) Uani 1 1 d .
H6'1 H 1.0647 -0.0491 0.5977 0.091 Uiso 1 1 calc R
H6'2 H 1.1777 0.0122 0.6661 0.091 Uiso 1 1 calc R
C7' C 1.0208(5) 0.0249(4) 0.7002(3) 0.0910(15) Uani 1 1 d .
H7'1 H 1.0394 -0.0384 0.7395 0.109 Uiso 1 1 calc R
H7'2 H 1.0478 0.0893 0.7375 0.109 Uiso 1 1 calc R
C8' C 0.8831(5) 0.0312(4) 0.6509(3) 0.0708(12) Uani 1 1 d .
C9' C 0.8119(5) -0.0489(4) 0.6580(3) 0.0962(16) Uani 1 1 d .
H9'1 H 0.7281 -0.0480 0.6242 0.115 Uiso 1 1 calc R
H9'2 H 0.8450 -0.1067 0.6970 0.115 Uiso 1 1 calc R
C10' C 1.1260(4) 0.1118(3) 0.4969(2) 0.0639(11) Uani 1 1 d .
C11' C 1.1107(4) 0.2215(3) 0.4472(3) 0.0926(16) Uani 1 1 d .
H11A H 1.1561 0.2201 0.4060 0.139 Uiso 1 1 calc R
H11B H 1.1415 0.2791 0.4903 0.139 Uiso 1 1 calc R
H11C H 1.0248 0.2338 0.4141 0.139 Uiso 1 1 calc R
C12' C 1.2638(4) 0.0874(4) 0.5414(3) 0.1028(17) Uani 1 1 d .
H12A H 1.2744 0.0133 0.5623 0.154 Uiso 1 1 calc R
H12B H 1.2985 0.1358 0.5917 0.154 Uiso 1 1 calc R
H12C H 1.3050 0.0979 0.4982 0.154 Uiso 1 1 calc R

loop_
_atom_site_aniso_label
_atom_site_aniso_U_11
_atom_site_aniso_U_22
_atom_site_aniso_U_33
_atom_site_aniso_U_23
_atom_site_aniso_U_13
_atom_site_aniso_U_12
O2 0.0456(17) 0.0620(15) 0.0587(15) 0.0027(13) 0.0191(12) 0.0004(14)
N2 0.052(2) 0.0475(16) 0.0488(17) 0.0082(15) 0.0218(15) 0.0036(17)
C21 0.052(2) 0.0330(17) 0.0316(17) -0.0007(15) 0.0115(16) -0.0020(18)
C22 0.049(3) 0.045(2) 0.0394(19) -0.0012(17) 0.0098(17) -0.0018(19)
C23 0.054(3) 0.047(2) 0.0404(19) 0.0009(18) 0.0183(18) -0.0067(19)
C23A 0.078(3) 0.074(3) 0.065(2) 0.012(2) 0.031(2) -0.008(3)
C24 0.065(3) 0.042(2) 0.044(2) 0.0091(17) 0.0146(19) -0.002(2)
C24A 0.048(2) 0.0343(17) 0.0398(18) 0.0020(16) 0.0106(17) -0.0008(17)
C24B 0.050(3) 0.044(2) 0.047(2) -0.0019(17) 0.0122(17) 0.0057(19)
C25 0.067(3) 0.056(2) 0.063(2) 0.007(2) 0.015(2) 0.012(2)
C26 0.073(4) 0.071(3) 0.089(3) 0.007(3) 0.021(3) 0.023(3)
C27 0.056(3) 0.080(3) 0.094(3) -0.004(3) 0.030(2) 0.014(3)
C28 0.056(3) 0.064(2) 0.074(3) 0.001(2) 0.030(2) 0.001(2)
C28A 0.048(3) 0.049(2) 0.050(2) -0.0033(18) 0.0159(18) 0.002(2)
C28B 0.045(2) 0.040(2) 0.0381(18) -0.0020(16) 0.0122(16) 0.0014(17)
C22' 0.045(2) 0.054(2) 0.054(2) 0.0042(19) 0.0069(18) 0.007(2)
C22A 0.050(3) 0.082(3) 0.067(3) -0.006(2) 0.003(2) -0.009(2)
C22B 0.058(3) 0.080(3) 0.098(3) 0.000(3) 0.022(2) 0.013(3)
C23' 0.050(2) 0.0413(19) 0.045(2) 0.0047(17) 0.0054(17) 0.0021(18)
C24' 0.043(2) 0.0400(18) 0.0349(17) 0.0010(16) 0.0064(15) -0.0012(17)
C25' 0.056(3) 0.0399(18) 0.047(2) 0.0103(17) 0.0125(17) 0.0007(19)
C26' 0.052(3) 0.047(2) 0.069(2) -0.0045(19) 0.011(2) -0.009(2)
C27' 0.075(3) 0.056(3) 0.081(3) -0.020(2) 0.016(2) -0.006(2)
C28' 0.057(3) 0.051(2) 0.060(2) -0.013(2) 0.016(2) 0.002(2)
C29' 0.085(4) 0.096(3) 0.066(3) -0.029(3) 0.021(3) -0.014(3)
C30' 0.062(3) 0.049(2) 0.049(2) 0.0131(18) 0.0205(18) -0.003(2)
C30A 0.093(3) 0.080(3) 0.049(2) 0.008(2) 0.033(2) -0.001(2)
C30B 0.069(3) 0.063(3) 0.105(3) 0.018(2) 0.043(3) -0.007(2)
O1 0.0555(18) 0.0756(17) 0.0694(16) -0.0263(14) 0.0278(14) -0.0113(15)
N1 0.045(2) 0.0621(19) 0.0518(17) -0.0033(16) 0.0134(15) -0.0110(17)
C1 0.048(2) 0.047(2) 0.0335(18) -0.0064(16) 0.0095(16) -0.0077(19)
C2 0.049(2) 0.050(2) 0.0422(19) -0.0064(18) 0.0146(17) -0.0012(19)
C3 0.038(2) 0.0478(19) 0.048(2) -0.0054(18) 0.0085(17) -0.0085(18)
C3A 0.049(3) 0.078(3) 0.083(3) -0.018(2) 0.019(2) -0.017(2)
C4 0.053(3) 0.0455(19) 0.0406(19) -0.0038(17) 0.0054(17) -0.007(2)
C4A 0.051(2) 0.0397(19) 0.0341(18) 0.0005(16) 0.0101(17) -0.0050(18)
C4B 0.053(3) 0.052(2) 0.0392(19) 0.0117(18) 0.0185(18) 0.007(2)
C5 0.074(3) 0.067(2) 0.040(2) 0.0099(19) 0.017(2) 0.014(2)
C6 0.088(4) 0.103(4) 0.054(3) 0.018(2) 0.037(3) 0.034(3)
C7 0.060(3) 0.118(4) 0.069(3) 0.026(3) 0.034(2) 0.017(3)
C8 0.054(3) 0.094(3) 0.063(3) 0.011(2) 0.021(2) -0.007(3)
C8A 0.051(3) 0.058(2) 0.048(2) 0.0112(19) 0.0158(19) -0.001(2)
C8B 0.043(2) 0.046(2) 0.042(2) 0.0026(17) 0.0093(17) -0.0074(18)
C2' 0.073(3) 0.068(3) 0.073(3) -0.031(2) 0.031(2) -0.007(2)
C20A 0.072(3) 0.081(3) 0.096(3) -0.022(3) 0.013(2) 0.012(3)
C20B 0.092(4) 0.127(4) 0.118(4) -0.049(3) 0.060(3) -0.005(3)
C3' 0.073(3) 0.065(3) 0.047(2) -0.021(2) 0.020(2) -0.012(2)
C4' 0.059(3) 0.050(2) 0.043(2) -0.0052(17) 0.0092(18) -0.007(2)
C5' 0.062(3) 0.061(2) 0.047(2) -0.011(2) 0.004(2) -0.017(2)
C6' 0.071(3) 0.086(3) 0.057(2) -0.008(2) 0.004(2) -0.001(2)
C7' 0.118(5) 0.092(3) 0.051(3) 0.001(2) 0.014(3) 0.001(3)
C8' 0.094(4) 0.077(3) 0.047(2) -0.009(2) 0.031(2) -0.011(3)
C9' 0.129(5) 0.094(3) 0.085(3) -0.001(3) 0.061(3) -0.012(3)
C10' 0.047(3) 0.074(3) 0.064(2) -0.014(2) 0.009(2) -0.024(2)
C11' 0.116(5) 0.066(3) 0.105(3) -0.011(3) 0.048(3) -0.034(3)
C12' 0.047(3) 0.145(4) 0.102(3) -0.033(3) 0.007(2) -0.026(3)

loop_
_atom_type_symbol
_atom_type_description
_atom_type_scat_dispersion_real
_atom_type_scat_dispersion_imag
_atom_type_scat_source
C C 0.0033 0.0016 'International Tables Vol C Tables 4.2.6.8 and 6.1.1.4'
H H 0.0000 0.0000 'International Tables Vol C Tables 4.2.6.8 and 6.1.1.4'
N N 0.0061 0.0033 'International Tables Vol C Tables 4.2.6.8 and 6.1.1.4'
O O 0.0106 0.0060 'International Tables Vol C Tables 4.2.6.8 and 6.1.1.4'

loop_
_geom_angle_atom_site_label_1
_geom_angle_atom_site_label_2
_geom_angle_atom_site_label_3
_geom_angle
C22 O2 C22' 117.1(3)
C28B N2 C28A 106.6(3)
C28B N2 C30' 120.9(3)
C28A N2 C30' 132.4(3)
C22 C21 C28B 116.8(3)
C22 C21 C24' 124.5(3)
C28B C21 C24' 118.5(3)
O2 C22 C21 121.6(3)
O2 C22 C23 116.5(3)
C21 C22 C23 121.8(3)
C24 C23 C22 119.1(3)
C24 C23 C23A 122.1(3)
C22 C23 C23A 118.8(4)
C23 C23A H23A 109.5
C23 C23A H23B 109.5
H23A C23A H23B 109.5
C23 C23A H23C 109.5
H23A C23A H23C 109.5
H23B C23A H23C 109.5
C23 C24 C24A 121.3(3)
C23 C24 H24 119.4
C24A C24 H24 119.4
C28B C24A C24 117.5(3)
C28B C24A C24B 105.2(3)
C24 C24A C24B 137.2(3)
C25 C24B C28A 119.4(4)
C25 C24B C24A 133.6(3)
C28A C24B C24A 107.0(3)
C26 C25 C24B 120.2(4)
C26 C25 H25 119.9
C24B C25 H25 119.9
C27 C26 C25 119.8(4)
C27 C26 H26 120.1
C25 C26 H26 120.1
C26 C27 C28 122.4(4)
C26 C27 H27 118.8
C28 C27 H27 118.8
C27 C28 C28A 118.0(4)
C27 C28 H28 121.0
C28A C28 H28 121.0
C28 C28A N2 130.7(3)
C28 C28A C24B 120.2(3)
N2 C28A C24B 109.1(3)
N2 C28B C21 124.6(3)
N2 C28B C24A 112.0(3)
C21 C28B C24A 123.4(3)
O2 C22' C22A 106.2(3)
O2 C22' C22B 105.6(3)
C22A C22' C22B 109.2(3)
O2 C22' C23' 110.2(3)
C22A C22' C23' 112.6(3)
C22B C22' C23' 112.7(3)
C22' C22A H22A 109.5
C22' C22A H22B 109.5
H22A C22A H22B 109.5
C22' C22A H22C 109.5
H22A C22A H22C 109.5
H22B C22A H22C 109.5
C22' C22B H22D 109.5
C22' C22B H22E 109.5
H22D C22B H22E 109.5
C22' C22B H22F 109.5
H22D C22B H22F 109.5
H22E C22B H22F 109.5
C28' C23' C22' 117.0(3)
C28' C23' C24' 107.9(3)
C22' C23' C24' 108.5(3)
C28' C23' H23' 107.7
C22' C23' H23' 107.7
C24' C23' H23' 107.7
C21 C24' C25' 110.3(3)
C21 C24' C23' 106.2(3)
C25' C24' C23' 115.8(3)
C21 C24' H24' 108.1
C25' C24' H24' 108.1
C23' C24' H24' 108.1
C26' C25' C24' 111.7(3)
C26' C25' C30' 112.3(3)
C24' C25' C30' 111.7(3)
C26' C25' H25' 106.9
C24' C25' H25' 106.9
C30' C25' H25' 106.9
C25' C26' C27' 109.2(3)
C25' C26' H26A 109.8
C27' C26' H26A 109.8
C25' C26' H26B 109.8
C27' C26' H26B 109.8
H26A C26' H26B 108.3
C28' C27' C26' 109.6(3)
C28' C27' H27A 109.7
C26' C27' H27A 109.7
C28' C27' H27B 109.7
C26' C27' H27B 109.7
H27A C27' H27B 108.2
C29' C28' C27' 120.1(4)
C29' C28' C23' 127.6(4)
C27' C28' C23' 111.7(3)
C28' C29' H29A 120.0
C28' C29' H29B 120.0
H29A C29' H29B 120.0
N2 C30' C30A 108.7(3)
N2 C30' C30B 111.5(3)
C30A C30' C30B 108.5(3)
N2 C30' C25' 107.9(3)
C30A C30' C25' 110.7(3)
C30B C30' C25' 109.7(3)
C30' C30A H30A 109.5
C30' C30A H30B 109.5
H30A C30A H30B 109.5
C30' C30A H30C 109.5
H30A C30A H30C 109.5
H30B C30A H30C 109.5
C30' C30B H30D 109.5
C30' C30B H30E 109.5
H30D C30B H30E 109.5
C30' C30B H30F 109.5
H30D C30B H30F 109.5
H30E C30B H30F 109.5
C2 O1 C2' 116.3(3)
C8B N1 C8A 106.9(3)
C8B N1 C10' 119.7(3)
C8A N1 C10' 132.2(3)
C8B C1 C2 116.4(3)
C8B C1 C4' 119.8(3)
C2 C1 C4' 123.7(3)
O1 C2 C1 122.0(3)
O1 C2 C3 116.2(3)
C1 C2 C3 121.8(3)
C4 C3 C2 119.6(3)
C4 C3 C3A 121.8(3)
C2 C3 C3A 118.6(3)
C3 C3A H3A1 109.5
C3 C3A H3A2 109.5
H3A1 C3A H3A2 109.5
C3 C3A H3A3 109.5
H3A1 C3A H3A3 109.5
H3A2 C3A H3A3 109.5
C3 C4 C4A 120.3(3)
C3 C4 H4 119.9
C4A C4 H4 119.9
C8B C4A C4 117.7(3)
C8B C4A C4B 106.5(3)
C4 C4A C4B 135.7(3)
C5 C4B C8A 120.0(4)
C5 C4B C4A 133.9(4)
C8A C4B C4A 106.1(3)
C4B C5 C6 120.1(4)
C4B C5 H5 120.0
C6 C5 H5 120.0
C5 C6 C7 119.3(4)
C5 C6 H6 120.3
C7 C6 H6 120.3
C8 C7 C6 123.1(4)
C8 C7 H7 118.4
C6 C7 H7 118.5
C7 C8 C8A 117.6(4)
C7 C8 H8 121.2
C8A C8 H8 121.2
C8 C8A N1 131.1(4)
C8 C8A C4B 119.9(3)
N1 C8A C4B 109.0(3)
C1 C8B C4A 124.1(3)
C1 C8B N1 124.6(3)
C4A C8B N1 111.3(3)
O1 C2' C20B 106.1(3)
O1 C2' C20A 107.1(3)
C20B C2' C20A 107.6(4)
O1 C2' C3' 110.3(3)
C20B C2' C3' 113.9(3)
C20A C2' C3' 111.4(4)
C2' C20A H20A 109.5
C2' C20A H20B 109.5
H20A C20A H20B 109.5
C2' C20A H20C 109.5
H20A C20A H20C 109.5
H20B C20A H20C 109.5
C2' C20B H20D 109.5
C2' C20B H20E 109.5
H20D C20B H20E 109.5
C2' C20B H20F 109.5
H20D C20B H20F 109.5
H20E C20B H20F 109.5
C8' C3' C4' 109.7(3)
C8' C3' C2' 117.2(4)
C4' C3' C2' 107.1(3)
C8' C3' H3' 107.5
C4' C3' H3' 107.5
C2' C3' H3' 107.5
C1 C4' C3' 107.1(3)
C1 C4' C5' 109.8(3)
C3' C4' C5' 116.5(3)
C1 C4' H4' 107.7
C3' C4' H4' 107.7
C5' C4' H4' 107.7
C6' C5' C4' 110.5(3)
C6' C5' C10' 114.6(3)
C4' C5' C10' 111.4(3)
C6' C5' H5' 106.6
C4' C5' H5' 106.6
C10' C5' H5' 106.6
C7' C6' C5' 111.1(4)
C7' C6' H6'1 109.4
C5' C6' H6'1 109.4
C7' C6' H6'2 109.4
C5' C6' H6'2 109.4
H6'1 C6' H6'2 108.0
C8' C7' C6' 110.5(3)
C8' C7' H7'1 109.6
C6' C7' H7'1 109.6
C8' C7' H7'2 109.6
C6' C7' H7'2 109.6
H7'1 C7' H7'2 108.1
C9' C8' C3' 128.6(5)
C9' C8' C7' 119.7(5)
C3' C8' C7' 111.5(4)
C8' C9' H9'1 120.0
C8' C9' H9'2 120.0
H9'1 C9' H9'2 120.0
N1 C10' C12' 111.0(3)
N1 C10' C11' 108.5(3)
C12' C10' C11' 109.1(4)
N1 C10' C5' 108.2(3)
C12' C10' C5' 109.6(3)
C11' C10' C5' 110.5(3)
C10' C11' H11A 109.5
C10' C11' H11B 109.5
H11A C11' H11B 109.5
C10' C11' H11C 109.5
H11A C11' H11C 109.5
H11B C11' H11C 109.5
C10' C12' H12A 109.5
C10' C12' H12B 109.5
H12A C12' H12B 109.5
C10' C12' H12C 109.5
H12A C12' H12C 109.5
H12B C12' H12C 109.5

loop_
_geom_bond_atom_site_label_1
_geom_bond_atom_site_label_2
_geom_bond_distance
O2 C22 1.373(4)
O2 C22' 1.463(4)
N2 C28B 1.376(4)
N2 C28A 1.394(4)
N2 C30' 1.476(4)
C21 C22 1.381(4)
C21 C28B 1.391(4)
C21 C24' 1.492(4)
C22 C23 1.405(4)
C23 C24 1.374(5)
C23 C23A 1.511(4)
C23A H23A 0.9600
C23A H23B 0.9600
C23A H23C 0.9600
C24 C24A 1.392(4)
C24 H24 0.9300
C24A C28B 1.392(4)
C24A C24B 1.441(5)
C24B C25 1.384(5)
C24B C28A 1.417(4)
C25 C26 1.373(5)
C25 H25 0.9300
C26 C27 1.369(5)
C26 H26 0.9300
C27 C28 1.384(5)
C27 H27 0.9300
C28 C28A 1.388(5)
C28 H28 0.9300
C22' C22A 1.519(4)
C22' C22B 1.523(5)
C22' C23' 1.537(5)
C22A H22A 0.9600
C22A H22B 0.9600
C22A H22C 0.9600
C22B H22D 0.9600
C22B H22E 0.9600
C22B H22F 0.9600
C23' C28' 1.508(4)
C23' C24' 1.545(4)
C23' H23' 0.9800
C24' C25' 1.534(4)
C24' H24' 0.9800
C25' C26' 1.521(4)
C25' C30' 1.551(5)
C25' H25' 0.9800
C26' C27' 1.524(5)
C26' H26A 0.9700
C26' H26B 0.9700
C27' C28' 1.499(5)
C27' H27A 0.9700
C27' H27B 0.9700
C28' C29' 1.308(5)
C29' H29A 0.9300
C29' H29B 0.9300
C30' C30A 1.528(4)
C30' C30B 1.533(5)
C30A H30A 0.9600
C30A H30B 0.9600
C30A H30C 0.9600
C30B H30D 0.9600
C30B H30E 0.9600
C30B H30F 0.9600
O1 C2 1.363(4)
O1 C2' 1.454(4)
N1 C8B 1.386(4)
N1 C8A 1.392(4)
N1 C10' 1.483(4)
C1 C8B 1.380(4)
C1 C2 1.384(4)
C1 C4' 1.488(4)
C2 C3 1.405(4)
C3 C4 1.373(4)
C3 C3A 1.507(4)
C3A H3A1 0.9600
C3A H3A2 0.9600
C3A H3A3 0.9600
C4 C4A 1.402(5)
C4 H4 0.9300
C4A C8B 1.383(4)
C4A C4B 1.441(5)
C4B C5 1.372(5)
C4B C8A 1.432(5)
C5 C6 1.373(5)
C5 H5 0.9300
C6 C7 1.388(6)
C6 H6 0.9300
C7 C8 1.373(5)
C7 H7 0.9300
C8 C8A 1.392(5)
C8 H8 0.9300
C2' C20B 1.522(5)
C2' C20A 1.535(5)
C2' C3' 1.545(5)
C20A H20A 0.9600
C20A H20B 0.9600
C20A H20C 0.9600
C20B H20D 0.9600
C20B H20E 0.9600
C20B H20F 0.9600
C3' C8' 1.502(6)
C3' C4' 1.532(5)
C3' H3' 0.9800
C4' C5' 1.540(5)
C4' H4' 0.9800
C5' C6' 1.529(5)
C5' C10' 1.559(5)
C5' H5' 0.9800
C6' C7' 1.520(5)
C6' H6'1 0.9700
C6' H6'2 0.9700
C7' C8' 1.512(6)
C7' H7'1 0.9700
C7' H7'2 0.9700
C8' C9' 1.308(5)
C9' H9'1 0.9300
C9' H9'2 0.9300
C10' C12' 1.530(5)
C10' C11' 1.535(5)
C11' H11A 0.9600
C11' H11B 0.9600
C11' H11C 0.9600
C12' H12A 0.9600
C12' H12B 0.9600
C12' H12C 0.9600

loop_
_geom_torsion_atom_site_label_1
_geom_torsion_atom_site_label_2
_geom_torsion_atom_site_label_3
_geom_torsion_atom_site_label_4
_geom_torsion
C22' O2 C22 C21 8.0(4)
C22' O2 C22 C23 -175.8(3)
C28B C21 C22 O2 175.9(3)
C24' C21 C22 O2 0.2(5)
C28B C21 C22 C23 -0.2(4)
C24' C21 C22 C23 -175.9(3)
O2 C22 C23 C24 -177.3(3)
C21 C22 C23 C24 -1.0(5)
O2 C22 C23 C23A 1.6(4)
C21 C22 C23 C23A 177.9(3)
C22 C23 C24 C24A 1.5(5)
C23A C23 C24 C24A -177.3(3)
C23 C24 C24A C28B -0.9(5)
C23 C24 C24A C24B 177.9(3)
C28B C24A C24B C25 -179.3(3)
C24 C24A C24B C25 1.8(7)
C28B C24A C24B C28A 0.5(3)
C24 C24A C24B C28A -178.4(4)
C28A C24B C25 C26 -0.8(5)
C24A C24B C25 C26 179.0(4)
C24B C25 C26 C27 -1.0(6)
C25 C26 C27 C28 1.6(6)
C26 C27 C28 C28A -0.3(6)
C27 C28 C28A N2 179.5(3)
C27 C28 C28A C24B -1.5(5)
C28B N2 C28A C28 176.3(3)
C30' N2 C28A C28 0.1(6)
C28B N2 C28A C24B -2.8(4)
C30' N2 C28A C24B -178.9(3)
C25 C24B C28A C28 2.1(5)
C24A C24B C28A C28 -177.7(3)
C25 C24B C28A N2 -178.7(3)
C24A C24B C28A N2 1.4(4)
C28A N2 C28B C21 -179.7(3)
C30' N2 C28B C21 -3.0(4)
C28A N2 C28B C24A 3.2(3)
C30' N2 C28B C24A 179.9(3)
C22 C21 C28B N2 -175.9(3)
C24' C21 C28B N2 0.1(4)
C22 C21 C28B C24A 0.8(4)
C24' C21 C28B C24A 176.8(3)
C24 C24A C28B N2 176.8(3)
C24B C24A C28B N2 -2.3(3)
C24 C24A C28B C21 -0.3(4)
C24B C24A C28B C21 -179.4(3)
C22 O2 C22' C22A 82.2(3)
C22 O2 C22' C22B -161.9(3)
C22 O2 C22' C23' -40.0(4)
O2 C22' C23' C28' -58.2(4)
C22A C22' C23' C28' -176.6(3)
C22B C22' C23' C28' 59.5(4)
O2 C22' C23' C24' 64.0(3)
C22A C22' C23' C24' -54.3(4)
C22B C22' C23' C24' -178.3(3)
C22 C21 C24' C25' 150.0(3)
C28B C21 C24' C25' -25.7(4)
C22 C21 C24' C23' 23.7(4)
C28B C21 C24' C23' -152.0(3)
C28' C23' C24' C21 74.4(3)
C22' C23' C24' C21 -53.2(3)
C28' C23' C24' C25' -48.5(4)
C22' C23' C24' C25' -176.1(2)
C21 C24' C25' C26' -72.8(3)
C23' C24' C25' C26' 47.9(4)
C21 C24' C25' C30' 53.9(3)
C23' C24' C25' C30' 174.6(2)
C24' C25' C26' C27' -52.1(4)
C30' C25' C26' C27' -178.6(3)
C25' C26' C27' C28' 61.4(4)
C26' C27' C28' C29' 106.3(4)
C26' C27' C28' C23' -65.7(4)
C22' C23' C28' C29' 8.1(6)
C24' C23' C28' C29' -114.5(4)
C22' C23' C28' C27' 179.4(3)
C24' C23' C28' C27' 56.8(4)
C28B N2 C30' C30A -89.7(4)
C28A N2 C30' C30A 85.9(4)
C28B N2 C30' C30B 150.7(3)
C28A N2 C30' C30B -33.6(5)
C28B N2 C30' C25' 30.3(4)
C28A N2 C30' C25' -154.0(3)
C26' C25' C30' N2 71.0(3)
C24' C25' C30' N2 -55.5(3)
C26' C25' C30' C30A -170.3(3)
C24' C25' C30' C30A 63.3(3)
C26' C25' C30' C30B -50.6(4)
C24' C25' C30' C30B -177.0(3)
C2' O1 C2 C1 10.6(5)
C2' O1 C2 C3 -171.3(3)
C8B C1 C2 O1 176.5(3)
C4' C1 C2 O1 -1.5(5)
C8B C1 C2 C3 -1.5(5)
C4' C1 C2 C3 -179.6(3)
O1 C2 C3 C4 -179.8(3)
C1 C2 C3 C4 -1.6(5)
O1 C2 C3 C3A -0.2(4)
C1 C2 C3 C3A 177.9(3)
C2 C3 C4 C4A 2.1(5)
C3A C3 C4 C4A -177.4(3)
C3 C4 C4A C8B 0.5(5)
C3 C4 C4A C4B -178.1(3)
C8B C4A C4B C5 -175.7(3)
C4 C4A C4B C5 2.9(6)
C8B C4A C4B C8A 1.4(3)
C4 C4A C4B C8A -180.0(3)
C8A C4B C5 C6 0.3(5)
C4A C4B C5 C6 177.1(3)
C4B C5 C6 C7 -0.7(5)
C5 C6 C7 C8 0.9(6)
C6 C7 C8 C8A -0.7(6)
C7 C8 C8A N1 -178.9(3)
C7 C8 C8A C4B 0.3(5)
C8B N1 C8A C8 175.2(3)
C10' N1 C8A C8 8.3(6)
C8B N1 C8A C4B -4.1(4)
C10' N1 C8A C4B -171.0(3)
C5 C4B C8A C8 -0.1(5)
C4A C4B C8A C8 -177.7(3)
C5 C4B C8A N1 179.3(3)
C4A C4B C8A N1 1.7(3)
C2 C1 C8B C4A 4.3(5)
C4' C1 C8B C4A -177.5(3)
C2 C1 C8B N1 -176.7(3)
C4' C1 C8B N1 1.4(5)
C4 C4A C8B C1 -3.9(5)
C4B C4A C8B C1 175.1(3)
C4 C4A C8B N1 177.0(3)
C4B C4A C8B N1 -4.0(3)
C8A N1 C8B C1 -174.0(3)
C10' N1 C8B C1 -5.2(5)
C8A N1 C8B C4A 5.1(4)
C10' N1 C8B C4A 173.9(3)
C2 O1 C2' C20B -166.5(3)
C2 O1 C2' C20A 78.8(4)
C2 O1 C2' C3' -42.6(4)
O1 C2' C3' C8' -58.3(4)
C20B C2' C3' C8' 60.9(5)
C20A C2' C3' C8' -177.2(3)
O1 C2' C3' C4' 65.3(4)
C20B C2' C3' C4' -175.4(3)
C20A C2' C3' C4' -53.5(4)
C8B C1 C4' C3' -153.3(3)
C2 C1 C4' C3' 24.7(4)
C8B C1 C4' C5' -25.9(4)
C2 C1 C4' C5' 152.1(3)
C8' C3' C4' C1 74.8(4)
C2' C3' C4' C1 -53.5(4)
C8' C3' C4' C5' -48.6(4)
C2' C3' C4' C5' -176.8(3)
C1 C4' C5' C6' -75.1(4)
C3' C4' C5' C6' 46.8(4)
C1 C4' C5' C10' 53.4(4)
C3' C4' C5' C10' 175.3(3)
C4' C5' C6' C7' -50.8(4)
C10' C5' C6' C7' -177.6(3)
C5' C6' C7' C8' 59.6(5)
C4' C3' C8' C9' -120.5(5)
C2' C3' C8' C9' 1.9(6)
C4' C3' C8' C7' 54.9(4)
C2' C3' C8' C7' 177.3(3)
C6' C7' C8' C9' 113.6(4)
C6' C7' C8' C3' -62.2(5)
C8B N1 C10' C12' 152.3(3)
C8A N1 C10' C12' -42.2(5)
C8B N1 C10' C11' -87.9(4)
C8A N1 C10' C11' 77.7(5)
C8B N1 C10' C5' 32.0(4)
C8A N1 C10' C5' -162.4(3)
C6' C5' C10' N1 70.1(4)
C4' C5' C10' N1 -56.2(4)
C6' C5' C10' C12' -51.1(4)
C4' C5' C10' C12' -177.4(3)
C6' C5' C10' C11' -171.3(3)
C4' C5' C10' C11' 62.4(4)
